data_4103785
loop_
_publ_author_name
'Jun Wang'
'Mark P. Schopfer'
'Amy A. N. Sarjeant'
'Kenneth D. Karlin'

_publ_section_title
;
 Heme-Copper Assembly Mediated Reductive Coupling of Nitrogen Monoxide
 (.NO)
;
_journal_name_full 'Journal of the American Chemical Society'
_journal_page_first 450
_journal_page_last 451
_journal_paper_doi 10.1021/ja8084324
_journal_volume 131
_journal_year 2009
_chemical_formula_moiety 'C44 H20 F8 Fe N5 O'
_chemical_formula_sum 'C44 H20 F8 Fe N5 O'
_chemical_formula_weight 842.50
_chemical_name_systematic
; 
 ? 
;
_space_group_IT_number 14
_symmetry_cell_setting monoclinic
_symmetry_space_group_name_Hall '-P 2yn'
_symmetry_space_group_name_H-M 'P 1 21/n 1'
_atom_sites_solution_hydrogens geom
_atom_sites_solution_primary direct
_atom_sites_solution_secondary difmap
_audit_creation_date
;
'Tue Oct 10 14:03:45 2006'
;
_audit_creation_method SHELXL-97
_cell_angle_alpha 90.00
_cell_angle_beta 110.912(5)
_cell_angle_gamma 90.00
_cell_formula_units_Z 2
_cell_length_a 12.0504(5)
_cell_length_b 12.6148(4)
_cell_length_c 12.2383(5)
_cell_measurement_reflns_used 7010
_cell_measurement_temperature 110
_cell_measurement_theta_max 28.4993
_cell_measurement_theta_min 3.9051
_cell_volume 1737.84(13)
_computing_cell_refinement 'Oxford Diffraction CrysAlis RED'
_computing_data_collection 'Oxford Diffraction CrysAlis CCD'
_computing_data_reduction 'Oxford Diffraction CrysAlis RED'
_computing_molecular_graphics 'Sheldrick, G.M. (2000). SHELXTL v6.10.'
_computing_publication_material 'Sheldrick, G.M. (2000). SHELXTL v6.10.'
_computing_structure_refinement 'Sheldrick, G.M. (2000). SHELXTL v6.10.'
_computing_structure_solution 'Sheldrick, G.M. (2000). SHELXTL v6.10.'
_diffrn_ambient_temperature 110
_diffrn_detector_area_resol_mean 15.9890
_diffrn_measured_fraction_theta_full 0.993
_diffrn_measured_fraction_theta_max 0.993
_diffrn_measurement_details 'see scan set'
_diffrn_measurement_device Kappa
_diffrn_measurement_device_type Xcalibur3
_diffrn_measurement_method ' omega phi scans'
_diffrn_orient_matrix_UB_11 -0.0203115457
_diffrn_orient_matrix_UB_12 0.0521286036
_diffrn_orient_matrix_UB_13 -0.0173932361
_diffrn_orient_matrix_UB_21 0.0030937910
_diffrn_orient_matrix_UB_22 -0.0095825456
_diffrn_orient_matrix_UB_23 -0.0558448940
_diffrn_orient_matrix_UB_31 -0.0593856888
_diffrn_orient_matrix_UB_32 -0.0183284196
_diffrn_orient_matrix_UB_33 -0.0202493456
_diffrn_radiation_monochromator graphite
_diffrn_radiation_source 'Enhance (Mo) X-ray Source'
_diffrn_radiation_type 'Mo K\a'
_diffrn_radiation_wavelength 0.71073
_diffrn_reflns_av_R_equivalents 0.0278
_diffrn_reflns_av_sigmaI/netI 0.0310
_diffrn_reflns_limit_h_max 16
_diffrn_reflns_limit_h_min -16
_diffrn_reflns_limit_k_max 16
_diffrn_reflns_limit_k_min -16
_diffrn_reflns_limit_l_max 16
_diffrn_reflns_limit_l_min -16
_diffrn_reflns_number 14909
_diffrn_reflns_resolution_max 0.75
_diffrn_reflns_theta_full 28.28
_diffrn_reflns_theta_max 28.28
_diffrn_reflns_theta_min 3.91
_diffrn_source_current 40
_diffrn_source_power 2
_diffrn_source_voltage 50
_diffrn_standards_interval_count 2
_diffrn_standards_interval_time 50
_exptl_absorpt_coefficient_mu 0.521
_exptl_absorpt_correction_T_max 0.842
_exptl_absorpt_correction_T_min 0.741
_exptl_absorpt_correction_type analytical
_exptl_absorpt_process_details
;
CrysAlis RED, Oxford Diffraction Ltd.,
Version 1.171.31.5 (release 28-08-2006 CrysAlis171 .NET)
(compiled Aug 28 2006,13:05:05)
Analytical numeric absorption correction using a multifaceted crystal
   model based on expressions derived by R.C. Clark & J.S. Reid.
(Clark, R. C. & Reid, J. S. (1995). Acta Cryst. A51, 887-897)
;
_exptl_crystal_colour 'dark red'
_exptl_crystal_density_diffrn 1.610
_exptl_crystal_density_method 'not measured'
_exptl_crystal_description prism
_exptl_crystal_F_000 850
_exptl_crystal_size_max 0.8256
_exptl_crystal_size_mid 0.6226
_exptl_crystal_size_min 0.4507
_refine_diff_density_max 0.622
_refine_diff_density_min -0.337
_refine_diff_density_rms 0.066
_refine_ls_extinction_method none
_refine_ls_goodness_of_fit_ref 1.058
_refine_ls_hydrogen_treatment constr
_refine_ls_matrix_type full
_refine_ls_number_parameters 289
_refine_ls_number_reflns 4283
_refine_ls_number_restraints 0
_refine_ls_restrained_S_all 1.058
_refine_ls_R_factor_all 0.0811
_refine_ls_R_factor_gt 0.0542
_refine_ls_shift/su_max 0.000
_refine_ls_shift/su_mean 0.000
_refine_ls_structure_factor_coef Fsqd
_refine_ls_weighting_details 'calc w=1/[\s^2^(Fo^2^)+(0.0645P)^2^+2.0722P] where P=(Fo^2^+2Fc^2^)/3'
_refine_ls_weighting_scheme calc
_refine_ls_wR_factor_gt 0.1389
_refine_ls_wR_factor_ref 0.1548
_reflns_number_gt 3015
_reflns_number_total 4283
_reflns_threshold_expression >2sigma(I)
_cod_data_source_file ja8084324_si_001.cif
_cod_data_source_block x0299
_cod_original_cell_volume 1737.84(12)
_cod_original_sg_symbol_H-M 'P 1 21/n 1 '
_cod_database_code 4103785
_audit_creation_method_reference
;
CrysAlis RED, Oxford Diffraction Ltd.,
Version 1.171.31.5 (release 28-08-2006 CrysAlis171 .NET)
(compiled Aug 28 2006,13:05:05)
;
_computing_data_collection_reference
;
CrysAlis CCD, Oxford Diffraction Ltd.,
Version 1.171.31.5 (release 28-08-2006 CrysAlis171 .NET)
(compiled Aug 28 2006,13:05:05)
;
_computing_cell_refinment_reference
;
CrysAlis RED, Oxford Diffraction Ltd.,
Version 1.171.31.5 (release 28-08-2006 CrysAlis171 .NET)
(compiled Aug 28 2006,13:05:05)
;
_computing_data_reduction_reference
;
CrysAlis RED, Oxford Diffraction Ltd.,
Version 1.171.31.5 (release 28-08-2006 CrysAlis171 .NET)
(compiled Aug 28 2006,13:05:05)
;
_cell_measurement_resolution_max 0.74
_jhu_your_name_here 'Dr. Amy A Sarjeant'
_jhu_your_lab_here 'NCB 240'
_jhu_your_phone_number_here x6-8569
_jhu_your_email_here xray@jhu.edu
_jhu_institutional_source 'Karlin Lab'
_jhu_submitting_scientist 'Jun Wang'
_jhu_scientist_phone x6-7937
_jhu_scientist_email jun.wang@jhu.edu
_jhu_identifying_number x0299
_jhu_xray_labbook II-33
_jhu_crystalization_labbook 20061010_2
_jhu_crystalization_solvent 'Methylene Chloride, Hexane, Methanol'
_jhu_diffraction_detector_distance 50
_jhu_quality_factor 2

loop_
_symmetry_equiv_pos_as_xyz
'x, y, z'
'-x+1/2, y+1/2, -z+1/2'
'-x, -y, -z'
'x-1/2, -y-1/2, z-1/2'

loop_
_atom_site_label
_atom_site_type_symbol
_atom_site_fract_x
_atom_site_fract_y
_atom_site_fract_z
_atom_site_U_iso_or_equiv
_atom_site_adp_type
_atom_site_occupancy
_atom_site_symmetry_multiplicity
_atom_site_calc_flag
_atom_site_refinement_flags
_atom_site_disorder_assembly
_atom_site_disorder_group
F1 F 0.41948(17) 0.36133(15) 0.71928(17) 0.0532(5) Uani 1 1 d . . .
F2 F 0.81798(16) 0.26722(19) 0.90994(17) 0.0579(6) Uani 1 1 d . . .
F3 F 0.45368(17) -0.2647(2) 0.6187(2) 0.0865(9) Uani 1 1 d . . .
F4 F 0.13363(15) -0.04497(14) 0.59284(16) 0.0494(5) Uani 1 1 d . . .
O1 O 0.2395(7) 0.0483(7) 0.9062(8) 0.0502(19) Uani 0.30 1 d P A 1
O1' O 0.2482(10) 0.0223(11) 0.9784(14) 0.053(3) Uani 0.20 1 d P A 2
N1 N 0.58601(17) 0.13442(16) 1.05862(18) 0.0267(4) Uani 1 1 d . . .
N2 N 0.47931(17) 0.04302(17) 0.83738(18) 0.0272(4) Uani 1 1 d . . .
N3 N 0.3372(4) 0.0553(4) 0.9717(4) 0.0343(10) Uani 0.50 1 d P . .
C1 C 0.6379(2) 0.1659(2) 1.1739(2) 0.0291(5) Uani 1 1 d . . .
C2 C 0.6930(2) 0.2682(2) 1.1805(2) 0.0340(6) Uani 1 1 d . . .
H2A H 0.7344 0.3068 1.2497 0.041 Uiso 1 1 calc R . .
C3 C 0.6747(2) 0.2985(2) 1.0707(2) 0.0344(6) Uani 1 1 d . A .
H3A H 0.6994 0.3635 1.0474 0.041 Uiso 1 1 calc R . .
C4 C 0.6109(2) 0.2148(2) 0.9945(2) 0.0296(5) Uani 1 1 d . A .
C5 C 0.5814(2) 0.2158(2) 0.8739(2) 0.0304(5) Uani 1 1 d . . .
C6 C 0.5206(2) 0.1333(2) 0.8007(2) 0.0289(5) Uani 1 1 d . . .
C7 C 0.4906(2) 0.1325(2) 0.6764(2) 0.0313(5) Uani 1 1 d . . .
H7A H 0.5102 0.1850 0.6307 0.038 Uiso 1 1 calc R . .
C8 C 0.4290(2) 0.0424(2) 0.6370(2) 0.0302(5) Uani 1 1 d . A .
H8A H 0.3967 0.0196 0.5579 0.036 Uiso 1 1 calc R . .
C9 C 0.4213(2) -0.01265(19) 0.7364(2) 0.0261(5) Uani 1 1 d . A .
C10 C 0.3638(2) -0.1091(2) 0.7300(2) 0.0288(5) Uani 1 1 d . . .
C11 C 0.6167(3) 0.3107(2) 0.8200(2) 0.0384(6) Uani 1 1 d . . .
C12 C 0.5352(3) 0.3817(2) 0.7471(3) 0.0448(7) Uani 1 1 d . . .
C13 C 0.5676(4) 0.4716(3) 0.7006(3) 0.0570(9) Uani 1 1 d . . .
H13A H 0.5089 0.5174 0.6503 0.068 Uiso 1 1 calc R . .
C14 C 0.6854(5) 0.4932(3) 0.7285(4) 0.0682(12) Uani 1 1 d . . .
H14A H 0.7084 0.5553 0.6982 0.082 Uiso 1 1 calc R . .
C15 C 0.7714(4) 0.4268(3) 0.7997(3) 0.0631(12) Uani 1 1 d . . .
H15A H 0.8533 0.4422 0.8192 0.076 Uiso 1 1 calc R . .
C16 C 0.7343(3) 0.3357(3) 0.8424(3) 0.0445(7) Uani 1 1 d . . .
C17 C 0.2968(2) -0.1528(2) 0.6110(2) 0.0322(6) Uani 1 1 d . . .
C18 C 0.3427(3) -0.2276(3) 0.5578(3) 0.0540(9) Uani 1 1 d . . .
C19 C 0.2823(3) -0.2684(4) 0.4478(3) 0.0731(13) Uani 1 1 d . . .
H19A H 0.3179 -0.3199 0.4141 0.088 Uiso 1 1 calc R . .
C20 C 0.1685(3) -0.2318(3) 0.3882(3) 0.0594(10) Uani 1 1 d . . .
H20A H 0.1251 -0.2589 0.3126 0.071 Uiso 1 1 calc R . .
C21 C 0.1180(2) -0.1581(3) 0.4357(2) 0.0428(7) Uani 1 1 d . . .
H21A H 0.0397 -0.1334 0.3943 0.051 Uiso 1 1 calc R . .
C22 C 0.1823(2) -0.1196(2) 0.5452(2) 0.0333(6) Uani 1 1 d . . .
Fe1 Fe 0.47790(8) 0.00462(17) 0.99512(19) 0.0265(3) Uani 0.50 1 d P . 1

loop_
_atom_site_aniso_label
_atom_site_aniso_U_11
_atom_site_aniso_U_22
_atom_site_aniso_U_33
_atom_site_aniso_U_23
_atom_site_aniso_U_13
_atom_site_aniso_U_12
F1 0.0531(11) 0.0429(10) 0.0615(12) 0.0086(9) 0.0180(9) 0.0031(9)
F2 0.0368(9) 0.0927(16) 0.0465(10) -0.0222(10) 0.0178(8) -0.0246(10)
F3 0.0345(10) 0.126(2) 0.0772(15) -0.0690(15) -0.0064(10) 0.0182(12)
F4 0.0360(9) 0.0409(10) 0.0553(11) 0.0002(8) -0.0034(8) 0.0087(8)
O1 0.052(5) 0.043(4) 0.050(5) -0.004(4) 0.011(4) 0.014(4)
O1' 0.034(6) 0.065(9) 0.066(9) -0.023(7) 0.026(6) 0.001(5)
N1 0.0199(9) 0.0277(11) 0.0301(10) -0.0056(8) 0.0061(8) -0.0037(8)
N2 0.0210(9) 0.0250(10) 0.0324(11) -0.0071(8) 0.0058(8) -0.0017(8)
N3 0.035(2) 0.037(3) 0.030(2) -0.0119(18) 0.0104(19) -0.0094(19)
C1 0.0198(10) 0.0310(13) 0.0334(13) -0.0080(10) 0.0055(9) -0.0028(9)
C2 0.0259(12) 0.0347(14) 0.0378(14) -0.0101(11) 0.0069(10) -0.0098(10)
C3 0.0323(13) 0.0326(14) 0.0389(14) -0.0098(11) 0.0134(11) -0.0116(11)
C4 0.0240(11) 0.0279(12) 0.0374(13) -0.0079(10) 0.0113(10) -0.0079(10)
C5 0.0269(12) 0.0305(13) 0.0354(13) -0.0064(10) 0.0130(10) -0.0054(10)
C6 0.0239(11) 0.0280(13) 0.0333(13) -0.0044(10) 0.0084(9) -0.0010(9)
C7 0.0292(12) 0.0296(13) 0.0325(13) -0.0003(10) 0.0079(10) 0.0007(10)
C8 0.0255(12) 0.0312(13) 0.0274(12) -0.0035(10) 0.0016(9) 0.0025(10)
C9 0.0179(10) 0.0274(12) 0.0280(12) -0.0038(9) 0.0020(9) 0.0026(9)
C10 0.0185(10) 0.0322(13) 0.0297(12) -0.0069(10) 0.0013(9) -0.0001(9)
C11 0.0478(16) 0.0373(15) 0.0354(14) -0.0147(12) 0.0212(12) -0.0179(13)
C12 0.0622(19) 0.0303(15) 0.0437(16) -0.0042(12) 0.0212(14) -0.0067(14)
C13 0.089(3) 0.0321(16) 0.058(2) -0.0041(14) 0.0362(19) -0.0137(17)
C14 0.117(4) 0.0410(19) 0.058(2) -0.0169(17) 0.046(2) -0.035(2)
C15 0.078(2) 0.075(3) 0.050(2) -0.0354(19) 0.0397(19) -0.054(2)
C16 0.0439(16) 0.0562(19) 0.0350(15) -0.0173(13) 0.0161(13) -0.0210(15)
C17 0.0246(11) 0.0368(14) 0.0294(13) -0.0061(10) 0.0027(10) -0.0091(10)
C18 0.0276(14) 0.081(3) 0.0445(17) -0.0317(17) 0.0015(12) -0.0047(15)
C19 0.0416(18) 0.116(4) 0.053(2) -0.052(2) 0.0057(16) -0.009(2)
C20 0.0436(17) 0.096(3) 0.0316(15) -0.0220(17) 0.0046(13) -0.0276(19)
C21 0.0301(13) 0.0579(19) 0.0310(14) 0.0078(13) -0.0005(11) -0.0137(13)
C22 0.0277(12) 0.0338(14) 0.0327(13) 0.0046(11) 0.0038(10) -0.0084(11)
Fe1 0.0264(8) 0.0248(5) 0.0279(4) -0.0089(3) 0.0093(8) -0.0085(8)

loop_
_atom_type_symbol
_atom_type_description
_atom_type_scat_dispersion_real
_atom_type_scat_dispersion_imag
_atom_type_scat_source
C C 0.0033 0.0016 'International Tables Vol C Tables 4.2.6.8 and 6.1.1.4'
H H 0.0000 0.0000 'International Tables Vol C Tables 4.2.6.8 and 6.1.1.4'
N N 0.0061 0.0033 'International Tables Vol C Tables 4.2.6.8 and 6.1.1.4'
O O 0.0106 0.0060 'International Tables Vol C Tables 4.2.6.8 and 6.1.1.4'
F F 0.0171 0.0103 'International Tables Vol C Tables 4.2.6.8 and 6.1.1.4'
Fe Fe 0.3463 0.8444 'International Tables Vol C Tables 4.2.6.8 and 6.1.1.4'

loop_
_exptl_crystal_face_index_h
_exptl_crystal_face_index_k
_exptl_crystal_face_index_l
_exptl_crystal_face_perp_dist
-14.00 1.00 14.00 0.2569
11.00 3.00 -16.00 0.1835
-11.00 12.00 -2.00 0.2959
-5.00 11.00 -10.00 0.2961
14.00 -2.00 -14.00 0.2280
11.00 -12.00 2.00 0.2977
11.00 12.00 2.00 0.3302
-11.00 0.00 -8.00 0.3269
-11.00 7.00 -6.00 0.3169
-6.00 2.00 17.00 0.1969
-13.00 11.00 3.00 0.3035
16.00 5.00 -3.00 0.3526
-5.00 -4.00 -13.00 0.3193
13.00 -11.00 -1.00 0.2942
13.00 1.00 -15.00 0.1816
-1.00 1.00 17.00 0.1657
-15.00 -4.00 12.00 0.2840
-11.00 -11.00 -2.00 0.2763

loop_
_geom_angle_atom_site_label_1
_geom_angle_atom_site_label_2
_geom_angle_atom_site_label_3
_geom_angle
_geom_angle_site_symmetry_1
_geom_angle_site_symmetry_3
C4 N1 C1 105.0(2) . .
C4 N1 Fe1 127.89(18) . 3_657
C1 N1 Fe1 126.00(19) . 3_657
C4 N1 Fe1 127.24(17) . .
C1 N1 Fe1 127.38(18) . .
C9 N2 C6 104.8(2) . .
C9 N2 Fe1 124.59(18) . .
C6 N2 Fe1 130.03(17) . .
C9 N2 Fe1 128.60(18) . 3_657
C6 N2 Fe1 125.79(17) . 3_657
O1 N3 O1' 45.8(7) . .
O1 N3 Fe1 140.4(5) . .
O1' N3 Fe1 135.7(8) . .
O1 N3 Fe1 142.1(5) . 3_657
O1' N3 Fe1 137.3(8) . 3_657
N1 C1 C10 125.5(2) . 3_657
N1 C1 C2 110.3(2) . .
C10 C1 C2 124.2(2) 3_657 .
C3 C2 C1 107.0(2) . .
C3 C2 H2A 126.5 . .
C1 C2 H2A 126.5 . .
C2 C3 C4 107.4(2) . .
C2 C3 H3A 126.3 . .
C4 C3 H3A 126.3 . .
N1 C4 C5 125.9(2) . .
N1 C4 C3 110.2(2) . .
C5 C4 C3 123.9(2) . .
C4 C5 C6 123.4(2) . .
C4 C5 C11 118.0(2) . .
C6 C5 C11 118.6(2) . .
N2 C6 C5 125.0(2) . .
N2 C6 C7 110.8(2) . .
C5 C6 C7 124.2(2) . .
C8 C7 C6 106.5(2) . .
C8 C7 H7A 126.8 . .
C6 C7 H7A 126.8 . .
C7 C8 C9 107.4(2) . .
C7 C8 H8A 126.3 . .
C9 C8 H8A 126.3 . .
N2 C9 C10 125.6(2) . .
N2 C9 C8 110.5(2) . .
C10 C9 C8 123.9(2) . .
C1 C10 C9 124.3(2) 3_657 .
C1 C10 C17 118.1(2) 3_657 .
C9 C10 C17 117.6(2) . .
C16 C11 C12 114.8(3) . .
C16 C11 C5 121.8(3) . .
C12 C11 C5 123.4(3) . .
F1 C12 C13 118.3(3) . .
F1 C12 C11 118.2(3) . .
C13 C12 C11 123.5(3) . .
C14 C13 C12 118.8(4) . .
C14 C13 H13A 120.6 . .
C12 C13 H13A 120.6 . .
C13 C14 C15 121.3(3) . .
C13 C14 H14A 119.4 . .
C15 C14 H14A 119.4 . .
C14 C15 C16 117.9(3) . .
C14 C15 H15A 121.0 . .
C16 C15 H15A 121.0 . .
F2 C16 C11 117.5(3) . .
F2 C16 C15 118.8(3) . .
C11 C16 C15 123.7(4) . .
C18 C17 C22 114.7(2) . .
C18 C17 C10 123.2(2) . .
C22 C17 C10 122.2(2) . .
F3 C18 C17 117.5(2) . .
F3 C18 C19 118.6(3) . .
C17 C18 C19 123.9(3) . .
C18 C19 C20 117.9(3) . .
C18 C19 H19A 121.1 . .
C20 C19 H19A 121.1 . .
C21 C20 C19 121.2(3) . .
C21 C20 H20A 119.4 . .
C19 C20 H20A 119.4 . .
C20 C21 C22 118.6(3) . .
C20 C21 H21A 120.7 . .
C22 C21 H21A 120.7 . .
F4 C22 C21 119.2(2) . .
F4 C22 C17 117.1(2) . .
C21 C22 C17 123.7(3) . .
Fe1 Fe1 N3 170.9(6) 3_657 .
Fe1 Fe1 N1 97.3(5) 3_657 3_657
N3 Fe1 N1 91.78(17) . 3_657
Fe1 Fe1 N2 85.1(5) 3_657 .
N3 Fe1 N2 95.50(18) . .
N1 Fe1 N2 91.78(12) 3_657 .
Fe1 Fe1 N2 80.2(5) 3_657 3_657
N3 Fe1 N2 99.06(18) . 3_657
N1 Fe1 N2 90.10(13) 3_657 3_657
N2 Fe1 N2 165.25(5) . 3_657
Fe1 Fe1 N1 68.4(5) 3_657 .
N3 Fe1 N1 102.57(18) . .
N1 Fe1 N1 165.64(6) 3_657 .
N2 Fe1 N1 87.10(12) . .
N2 Fe1 N1 87.46(11) 3_657 .
Fe1 Fe1 N3 7.0(4) 3_657 3_657
N3 Fe1 N3 177.92(13) . 3_657
N1 Fe1 N3 90.29(15) 3_657 3_657
N2 Fe1 N3 84.62(14) . 3_657
N2 Fe1 N3 80.74(14) 3_657 3_657
N1 Fe1 N3 75.35(13) . 3_657

loop_
_geom_bond_atom_site_label_1
_geom_bond_atom_site_label_2
_geom_bond_distance
_geom_bond_site_symmetry_2
F1 C12 1.337(4) .
F2 C16 1.360(4) .
F3 C18 1.361(4) .
F4 C22 1.347(3) .
O1 N3 1.167(9) .
O1' N3 1.180(13) .
N1 C4 1.379(3) .
N1 C1 1.381(3) .
N1 Fe1 1.934(3) 3_657
N1 Fe1 2.064(3) .
N2 C9 1.375(3) .
N2 C6 1.380(3) .
N2 Fe1 1.996(3) .
N2 Fe1 2.019(3) 3_657
N3 Fe1 1.738(5) .
N3 Fe1 2.249(5) 3_657
C1 C10 1.384(4) 3_657
C1 C2 1.440(4) .
C2 C3 1.337(4) .
C2 H2A 0.9500 .
C3 C4 1.438(3) .
C3 H3A 0.9500 .
C4 C5 1.389(4) .
C5 C6 1.398(3) .
C5 C11 1.500(4) .
C6 C7 1.433(4) .
C7 C8 1.349(4) .
C7 H7A 0.9500 .
C8 C9 1.433(4) .
C8 H8A 0.9500 .
C9 C10 1.389(4) .
C10 C1 1.384(4) 3_657
C10 C17 1.495(3) .
C11 C16 1.380(4) .
C11 C12 1.392(5) .
C12 C13 1.386(4) .
C13 C14 1.363(6) .
C13 H13A 0.9500 .
C14 C15 1.375(6) .
C14 H14A 0.9500 .
C15 C16 1.401(5) .
C15 H15A 0.9500 .
C17 C18 1.370(4) .
C17 C22 1.390(3) .
C18 C19 1.382(4) .
C19 C20 1.382(5) .
C19 H19A 0.9500 .
C20 C21 1.351(5) .
C20 H20A 0.9500 .
C21 C22 1.376(4) .
C21 H21A 0.9500 .
Fe1 Fe1 0.5159(16) 3_657
Fe1 N1 1.934(3) 3_657
Fe1 N2 2.019(3) 3_657
Fe1 N3 2.249(5) 3_657

loop_
_geom_torsion_atom_site_label_1
_geom_torsion_atom_site_label_2
_geom_torsion_atom_site_label_3
_geom_torsion_atom_site_label_4
_geom_torsion
_geom_torsion_site_symmetry_1
_geom_torsion_site_symmetry_4
C4 N1 C1 C10 -179.7(2) . 3_657
Fe1 N1 C1 C10 -10.9(3) 3_657 3_657
Fe1 N1 C1 C10 6.9(4) . 3_657
C4 N1 C1 C2 1.4(3) . .
Fe1 N1 C1 C2 170.16(17) 3_657 .
Fe1 N1 C1 C2 -171.99(17) . .
N1 C1 C2 C3 0.1(3) . .
C10 C1 C2 C3 -178.9(2) 3_657 .
C1 C2 C3 C4 -1.4(3) . .
C1 N1 C4 C5 176.7(2) . .
Fe1 N1 C4 C5 8.2(4) 3_657 .
Fe1 N1 C4 C5 -10.0(4) . .
C1 N1 C4 C3 -2.3(3) . .
Fe1 N1 C4 C3 -170.77(17) 3_657 .
Fe1 N1 C4 C3 171.11(17) . .
C2 C3 C4 N1 2.4(3) . .
C2 C3 C4 C5 -176.6(3) . .
N1 C4 C5 C6 0.4(4) . .
C3 C4 C5 C6 179.2(2) . .
N1 C4 C5 C11 -179.8(2) . .
C3 C4 C5 C11 -1.0(4) . .
C9 N2 C6 C5 177.3(2) . .
Fe1 N2 C6 C5 5.8(4) . .
Fe1 N2 C6 C5 -12.1(3) 3_657 .
C9 N2 C6 C7 -1.4(3) . .
Fe1 N2 C6 C7 -172.99(17) . .
Fe1 N2 C6 C7 169.06(17) 3_657 .
C4 C5 C6 N2 2.1(4) . .
C11 C5 C6 N2 -177.8(2) . .
C4 C5 C6 C7 -179.3(2) . .
C11 C5 C6 C7 0.8(4) . .
N2 C6 C7 C8 1.1(3) . .
C5 C6 C7 C8 -177.7(2) . .
C6 C7 C8 C9 -0.3(3) . .
C6 N2 C9 C10 -179.3(2) . .
Fe1 N2 C9 C10 -7.1(3) . .
Fe1 N2 C9 C10 10.6(3) 3_657 .
C6 N2 C9 C8 1.3(3) . .
Fe1 N2 C9 C8 173.41(16) . .
Fe1 N2 C9 C8 -168.87(16) 3_657 .
C7 C8 C9 N2 -0.7(3) . .
C7 C8 C9 C10 179.9(2) . .
N2 C9 C10 C1 -3.5(4) . 3_657
C8 C9 C10 C1 175.9(2) . 3_657
N2 C9 C10 C17 174.8(2) . .
C8 C9 C10 C17 -5.8(3) . .
C4 C5 C11 C16 65.5(4) . .
C6 C5 C11 C16 -114.6(3) . .
C4 C5 C11 C12 -112.6(3) . .
C6 C5 C11 C12 67.2(4) . .
C16 C11 C12 F1 178.5(3) . .
C5 C11 C12 F1 -3.3(4) . .
C16 C11 C12 C13 -0.7(4) . .
C5 C11 C12 C13 177.5(3) . .
F1 C12 C13 C14 179.9(3) . .
C11 C12 C13 C14 -0.9(5) . .
C12 C13 C14 C15 1.1(5) . .
C13 C14 C15 C16 0.2(5) . .
C12 C11 C16 F2 -177.8(2) . .
C5 C11 C16 F2 4.0(4) . .
C12 C11 C16 C15 2.2(4) . .
C5 C11 C16 C15 -176.1(3) . .
C14 C15 C16 F2 178.0(3) . .
C14 C15 C16 C11 -2.0(5) . .
C1 C10 C17 C18 -83.9(4) 3_657 .
C9 C10 C17 C18 97.7(4) . .
C1 C10 C17 C22 96.5(3) 3_657 .
C9 C10 C17 C22 -81.9(3) . .
C22 C17 C18 F3 -178.8(3) . .
C10 C17 C18 F3 1.6(5) . .
C22 C17 C18 C19 -0.1(6) . .
C10 C17 C18 C19 -179.6(4) . .
F3 C18 C19 C20 178.4(4) . .
C17 C18 C19 C20 -0.3(7) . .
C18 C19 C20 C21 0.3(7) . .
C19 C20 C21 C22 0.1(5) . .
C20 C21 C22 F4 179.0(3) . .
C20 C21 C22 C17 -0.5(5) . .
C18 C17 C22 F4 -179.0(3) . .
C10 C17 C22 F4 0.5(4) . .
C18 C17 C22 C21 0.5(4) . .
C10 C17 C22 C21 -179.9(3) . .
O1 N3 Fe1 N1 -37.1(10) . 3_657
O1' N3 Fe1 N1 33.7(11) . 3_657
Fe1 N3 Fe1 N1 175(4) 3_657 3_657
O1 N3 Fe1 N2 54.8(10) . .
O1' N3 Fe1 N2 125.7(11) . .
Fe1 N3 Fe1 N2 -93(4) 3_657 .
O1 N3 Fe1 N2 -127.5(10) . 3_657
O1' N3 Fe1 N2 -56.6(11) . 3_657
Fe1 N3 Fe1 N2 84(4) 3_657 3_657
O1 N3 Fe1 N1 143.1(10) . .
O1' N3 Fe1 N1 -146.0(11) . .
Fe1 N3 Fe1 N1 -5(4) 3_657 .
C9 N2 Fe1 Fe1 110.9(5) . 3_657
C6 N2 Fe1 Fe1 -79.0(5) . 3_657
C9 N2 Fe1 N3 -78.2(2) . .
C6 N2 Fe1 N3 91.9(3) . .
Fe1 N2 Fe1 N3 170.9(6) 3_657 .
C9 N2 Fe1 N1 13.8(2) . 3_657
C6 N2 Fe1 N1 -176.2(2) . 3_657
Fe1 N2 Fe1 N1 -97.2(5) 3_657 3_657
C9 N2 Fe1 N2 110.9(5) . 3_657
C6 N2 Fe1 N2 -79.0(5) . 3_657
Fe1 N2 Fe1 N2 0.0 3_657 3_657
C9 N2 Fe1 N1 179.44(19) . .
C6 N2 Fe1 N1 -10.5(2) . .
Fe1 N2 Fe1 N1 68.5(5) 3_657 .
C9 N2 Fe1 N3 103.9(2) . 3_657
C6 N2 Fe1 N3 -86.1(2) . 3_657
Fe1 N2 Fe1 N3 -7.0(4) 3_657 3_657
C4 N1 Fe1 Fe1 98.1(5) . 3_657
C1 N1 Fe1 Fe1 -89.9(5) . 3_657
C4 N1 Fe1 N3 -82.7(3) . .
C1 N1 Fe1 N3 89.2(3) . .
Fe1 N1 Fe1 N3 179.2(6) 3_657 .
C4 N1 Fe1 N1 98.1(5) . 3_657
C1 N1 Fe1 N1 -89.9(5) . 3_657
Fe1 N1 Fe1 N1 0.0 3_657 3_657
C4 N1 Fe1 N2 12.3(2) . .
C1 N1 Fe1 N2 -175.8(2) . .
Fe1 N1 Fe1 N2 -85.8(5) 3_657 .
C4 N1 Fe1 N2 178.6(2) . 3_657
C1 N1 Fe1 N2 -9.5(2) . 3_657
Fe1 N1 Fe1 N2 80.4(5) 3_657 3_657
C4 N1 Fe1 N3 97.5(2) . 3_657
C1 N1 Fe1 N3 -90.6(2) . 3_657
Fe1 N1 Fe1 N3 -0.7(5) 3_657 3_657

loop_
_diffrn_scan_number
_diffrn_scan_type
_diffrn_scan_start
_diffrn_scan_end
_diffrn_scan_width
_diffrn_scan_exptime
_diffrn_scan_omega
_diffrn_scan_theta
_diffrn_scan_kappa
_diffrn_scan_phi
_diffrn_scan_omega1
_diffrn_scan_theta1
_diffrn_scan_frames
1 omega -30.00 11.00 1.00 4.00 - 24.85 116.00 328.00 0.00 0.00 41
2 omega 45.00 97.00 1.00 4.00 - 24.85 75.00 120.00 0.00 0.00 52
3 omega 45.00 97.00 1.00 4.00 - 24.85 76.00 -23.00 0.00 0.00 52
4 omega -3.00 41.00 1.00 4.00 - 24.85 -125.00 326.00 0.00 0.00 44
5 phi -179.00 -120.00 1.00 4.00 -40.00 -25.62 0.00 - 0.00 0.00 59
6 omega -16.94 83.06 1.00 4.00 - 32.00 -109.00 140.00 0.00 0.00 100
7 omega -0.52 94.48 1.00 4.00 - 32.00 -129.00 50.00 0.00 0.00 95
8 omega -3.00 25.00 1.00 4.00 - -25.62 45.00 120.00 0.00 0.00 28
